data_4311272
loop_
_publ_author_name
'Rolf W. Saalfrank'
'Christian Deutscher'
'Stefan Sperner'
'Takayuki Nakajima'
'Ayuk M. Ako'
'Eveline Uller'
'Frank Hampel'
'Frank W. Heinemann'

_publ_contact_author 'Dr. Frank Hampel'
_publ_contact_author_email hampel@organik.uni-erlangen.de
_publ_section_title
;
 Six-Membered Metalla-coronands. Synthesis and Crystal Packing: Columns,
 Compartments, and 3D-Networks,
;
_journal_name_full 'Inorganic Chemistry'
_journal_page_first 4372
_journal_page_last 4382
_journal_paper_doi 10.1021/ic049799w
_journal_volume 43
_journal_year 2004
_chemical_formula_sum 'C108 H138 Cl6 Fe6 N6 O24'
_chemical_formula_weight 2452.04
_chemical_name_systematic
;
  ?
;
_space_group_IT_number 2
_symmetry_cell_setting triclinic
_symmetry_space_group_name_Hall '-P 1'
_symmetry_space_group_name_H-M 'P -1'
_atom_sites_solution_hydrogens geom
_atom_sites_solution_primary direct
_atom_sites_solution_secondary difmap
_audit_creation_method SHELXL-97
_cell_angle_alpha 110.0940(10)
_cell_angle_beta 100.3340(10)
_cell_angle_gamma 105.6920(10)
_cell_formula_units_Z 1
_cell_length_a 12.63210(10)
_cell_length_b 15.0623(2)
_cell_length_c 16.9855(2)
_cell_measurement_reflns_used 12368
_cell_measurement_temperature 173(2)
_cell_volume 2786.29(7)
_computing_cell_refinement DENZO-SMN
_computing_data_collection 'Nonius Collect'
_computing_data_reduction DENZO-SMN
_computing_molecular_graphics 'SHELXTL NT'
_computing_publication_material 'SHELXTL NT'
_computing_structure_refinement 'SHELXL-97 (Sheldrick, 1997)'
_computing_structure_solution 'SHELXS-97 (Sheldrick, 1990)'
_diffrn_ambient_temperature 173(2)
_diffrn_detector_area_resol_mean 9
_diffrn_measured_fraction_theta_full 0.995
_diffrn_measured_fraction_theta_max 0.995
_diffrn_measurement_device_type 'Nonius KappaCCD'
_diffrn_radiation_monochromator graphite
_diffrn_radiation_source 'fine-focus rotating anode'
_diffrn_radiation_type MoK\a
_diffrn_radiation_wavelength 0.71073
_diffrn_reflns_av_R_equivalents 0.0232
_diffrn_reflns_av_sigmaI/netI 0.0397
_diffrn_reflns_limit_h_max 16
_diffrn_reflns_limit_h_min -16
_diffrn_reflns_limit_k_max 19
_diffrn_reflns_limit_k_min -19
_diffrn_reflns_limit_l_max 20
_diffrn_reflns_limit_l_min -22
_diffrn_reflns_number 24235
_diffrn_reflns_theta_full 27.54
_diffrn_reflns_theta_max 27.54
_diffrn_reflns_theta_min 2.37
_exptl_absorpt_coefficient_mu 0.977
_exptl_absorpt_correction_T_max 0.7922
_exptl_absorpt_correction_T_min 0.6959
_exptl_absorpt_correction_type 'empirical (Scalepack)'
_exptl_crystal_colour yellow
_exptl_crystal_density_diffrn 1.461
_exptl_crystal_density_method 'not measured'
_exptl_crystal_description needle
_exptl_crystal_F_000 1278
_exptl_crystal_size_max 0.40
_exptl_crystal_size_mid 0.30
_exptl_crystal_size_min 0.25
_refine_diff_density_max 0.405
_refine_diff_density_min -0.432
_refine_diff_density_rms 0.066
_refine_ls_extinction_method none
_refine_ls_goodness_of_fit_ref 1.038
_refine_ls_hydrogen_treatment 'riding model'
_refine_ls_matrix_type full
_refine_ls_number_parameters 676
_refine_ls_number_reflns 12789
_refine_ls_number_restraints 0
_refine_ls_restrained_S_all 1.038
_refine_ls_R_factor_all 0.0529
_refine_ls_R_factor_gt 0.0350
_refine_ls_shift/su_max 0.008
_refine_ls_shift/su_mean 0.001
_refine_ls_structure_factor_coef Fsqd
_refine_ls_weighting_details 'calc w=1/[\s^2^(Fo^2^)+(0.0566P)^2^+0.4721P] where P=(Fo^2^+2Fc^2^)/3'
_refine_ls_weighting_scheme calc
_refine_ls_wR_factor_gt 0.0905
_refine_ls_wR_factor_ref 0.1023
_reflns_number_gt 9858
_reflns_number_total 12789
_reflns_threshold_expression >2sigma(I)
_cod_data_source_file ic049799wsi20040216_012135_06.cif
_cod_data_source_block tn02
_cod_depositor_comments
;
The following automatic conversions were performed:
'_symmetry_cell_setting' value 'Triclinic' changed to 'triclinic'
according to '/home/saulius/struct/CIF-dictionaries/cif_core.dic'
dictionary named 'cif_core.dic' version 2.4.1 from 2010-06-29.

Automatic conversion script
Id: cif_fix_enum 1527 2010-12-29 10:47:43Z saulius 
;
_cod_original_cell_volume 2786.29(5)
_cod_database_code 4311272

loop_
_symmetry_equiv_pos_as_xyz
'x, y, z'
'-x, -y, -z'

loop_
_atom_site_label
_atom_site_type_symbol
_atom_site_fract_x
_atom_site_fract_y
_atom_site_fract_z
_atom_site_U_iso_or_equiv
_atom_site_adp_type
_atom_site_occupancy
_atom_site_symmetry_multiplicity
_atom_site_calc_flag
_atom_site_refinement_flags
_atom_site_disorder_assembly
_atom_site_disorder_group
Fe1 Fe 0.70090(2) 0.19279(2) 0.153503(18) 0.02472(8) Uani 1 1 d . . .
Cl1 Cl 0.87074(4) 0.32752(4) 0.19017(3) 0.03390(12) Uani 1 1 d . . .
O1A O 0.58966(12) 0.06771(10) 0.15272(9) 0.0271(3) Uani 1 1 d . . .
O1B O 0.64117(12) 0.16200(10) 0.02705(9) 0.0268(3) Uani 1 1 d . . .
O1C O 0.21450(11) -0.09886(10) -0.14643(9) 0.0287(3) Uani 1 1 d . . .
Fe2 Fe 0.51556(2) 0.22055(2) 0.020562(18) 0.02571(8) Uani 1 1 d . . .
Cl2 Cl 0.42033(5) 0.33676(4) 0.04801(4) 0.03647(13) Uani 1 1 d . . .
C2A C 0.52103(18) 0.08897(16) 0.20901(14) 0.0321(4) Uani 1 1 d . . .
H2AA H 0.4804 0.0268 0.2153 0.039 Uiso 1 1 calc R . .
H2AB H 0.4624 0.1117 0.1833 0.039 Uiso 1 1 calc R . .
C2B C 0.70662(19) 0.17143(16) -0.03107(14) 0.0318(4) Uani 1 1 d . . .
H2BA H 0.6606 0.1222 -0.0919 0.038 Uiso 1 1 calc R . .
H2BB H 0.7767 0.1561 -0.0149 0.038 Uiso 1 1 calc R . .
C2C C 0.10185(18) -0.10513(17) -0.14270(15) 0.0333(5) Uani 1 1 d . . .
H2CA H 0.0967 -0.0965 -0.0832 0.040 Uiso 1 1 calc R . .
H2CB H 0.0452 -0.1722 -0.1856 0.040 Uiso 1 1 calc R . .
Fe3 Fe 0.32825(2) 0.02788(2) -0.140971(18) 0.02653(8) Uani 1 1 d . . .
Cl3 Cl 0.26782(5) 0.00148(4) -0.28739(3) 0.03746(13) Uani 1 1 d . . .
C3B C 0.74111(18) 0.27877(16) -0.02661(14) 0.0322(4) Uani 1 1 d . . .
H3BA H 0.8114 0.3232 0.0237 0.039 Uiso 1 1 calc R . .
H3BB H 0.7596 0.2781 -0.0810 0.039 Uiso 1 1 calc R . .
C3A C 0.59751(19) 0.17176(16) 0.29936(14) 0.0330(5) Uani 1 1 d . . .
H3AA H 0.5495 0.2040 0.3304 0.040 Uiso 1 1 calc R . .
H3AB H 0.6322 0.1407 0.3347 0.040 Uiso 1 1 calc R . .
C3C C 0.07619(18) -0.02196(16) -0.16422(16) 0.0357(5) Uani 1 1 d . . .
H3CA H 0.0606 -0.0407 -0.2282 0.043 Uiso 1 1 calc R . .
H3CB H 0.0067 -0.0138 -0.1483 0.043 Uiso 1 1 calc R . .
N4B N 0.64744(15) 0.32118(12) -0.01640(11) 0.0295(4) Uani 1 1 d . . .
N4A N 0.69160(14) 0.25102(13) 0.29174(11) 0.0284(4) Uani 1 1 d . . .
N4C N 0.17589(15) 0.07504(13) -0.11494(11) 0.0306(4) Uani 1 1 d . . .
C5A C 0.66346(18) 0.34316(16) 0.30184(13) 0.0308(4) Uani 1 1 d . . .
H5AA H 0.7314 0.3975 0.3053 0.037 Uiso 1 1 calc R . .
H5AB H 0.6427 0.3676 0.3568 0.037 Uiso 1 1 calc R . .
C5B C 0.57879(19) 0.31136(16) -0.10170(14) 0.0339(5) Uani 1 1 d . . .
H5BA H 0.6306 0.3426 -0.1299 0.041 Uiso 1 1 calc R . .
H5BB H 0.5238 0.3470 -0.0918 0.041 Uiso 1 1 calc R . .
C5C C 0.19402(19) 0.11451(17) -0.01823(14) 0.0348(5) Uani 1 1 d . . .
H5CA H 0.1211 0.0848 -0.0072 0.042 Uiso 1 1 calc R . .
H5CB H 0.2146 0.1889 0.0062 0.042 Uiso 1 1 calc R . .
O6A O 0.58562(12) 0.26133(10) 0.14623(9) 0.0276(3) Uani 1 1 d . . .
C6A C 0.56316(19) 0.31768(16) 0.22358(13) 0.0318(5) Uani 1 1 d . . .
H6AA H 0.4904 0.2772 0.2283 0.038 Uiso 1 1 calc R . .
H6AB H 0.5555 0.3806 0.2216 0.038 Uiso 1 1 calc R . .
C6B C 0.51328(19) 0.19951(16) -0.16116(14) 0.0332(5) Uani 1 1 d . . .
H6BA H 0.4556 0.1917 -0.2133 0.040 Uiso 1 1 calc R . .
H6BB H 0.5673 0.1666 -0.1815 0.040 Uiso 1 1 calc R . .
C6C C 0.28923(18) 0.08953(17) 0.02906(14) 0.0325(5) Uani 1 1 d . . .
H6CA H 0.3188 0.1365 0.0921 0.039 Uiso 1 1 calc R . .
H6CB H 0.2576 0.0196 0.0245 0.039 Uiso 1 1 calc R . .
O7B O 0.45768(12) 0.15426(10) -0.11178(9) 0.0298(3) Uani 1 1 d . . .
O7C O 0.38012(11) 0.09864(10) -0.00903(9) 0.0267(3) Uani 1 1 d . . .
C8A C 0.80375(19) 0.27582(17) 0.35650(13) 0.0339(5) Uani 1 1 d . . .
H8AA H 0.8654 0.3216 0.3448 0.041 Uiso 1 1 calc R . .
H8AB H 0.8195 0.2125 0.3458 0.041 Uiso 1 1 calc R . .
C8B C 0.69329(19) 0.42751(16) 0.05249(14) 0.0346(5) Uani 1 1 d . . .
H8BA H 0.7544 0.4330 0.1013 0.042 Uiso 1 1 calc R . .
H8BB H 0.6303 0.4406 0.0762 0.042 Uiso 1 1 calc R . .
C8C C 0.16567(19) 0.15264(16) -0.14895(15) 0.0364(5) Uani 1 1 d . . .
H8CA H 0.1689 0.1282 -0.2102 0.044 Uiso 1 1 calc R . .
H8CB H 0.2335 0.2157 -0.1136 0.044 Uiso 1 1 calc R . .
C9B C 0.7421(2) 0.50942(17) 0.02321(16) 0.0382(5) Uani 1 1 d . . .
H9BA H 0.6796 0.5121 -0.0193 0.046 Uiso 1 1 calc R . .
H9BB H 0.7765 0.5759 0.0745 0.046 Uiso 1 1 calc R . .
C9A C 0.8121(2) 0.32510(17) 0.45301(14) 0.0383(5) Uani 1 1 d . . .
H9AA H 0.7381 0.2949 0.4625 0.046 Uiso 1 1 calc R . .
H9AB H 0.8734 0.3139 0.4893 0.046 Uiso 1 1 calc R . .
C9C C 0.0580(2) 0.17833(17) -0.14790(16) 0.0410(5) Uani 1 1 d . . .
H9CA H 0.0402 0.1837 -0.0924 0.049 Uiso 1 1 calc R . .
H9CB H 0.0698 0.2441 -0.1521 0.049 Uiso 1 1 calc R . .
O10C O -0.03383(13) 0.10049(12) -0.22041(10) 0.0378(4) Uani 1 1 d . . .
O10A O 0.83793(14) 0.42999(11) 0.47753(9) 0.0388(4) Uani 1 1 d . . .
O10B O 0.82723(14) 0.48931(12) -0.01656(10) 0.0392(4) Uani 1 1 d . . .
C11C C -0.1426(2) 0.10871(19) -0.22103(17) 0.0435(6) Uani 1 1 d . . .
H11A H -0.1449 0.1706 -0.2285 0.052 Uiso 1 1 calc R . .
H11B H -0.1575 0.1130 -0.1648 0.052 Uiso 1 1 calc R . .
C11A C 0.8364(2) 0.48208(18) 0.56406(14) 0.0418(5) Uani 1 1 d . . .
H11C H 0.8890 0.4697 0.6064 0.050 Uiso 1 1 calc R . .
H11D H 0.7576 0.4581 0.5686 0.050 Uiso 1 1 calc R . .
C11B C 0.8625(3) 0.55480(18) -0.05835(16) 0.0484(6) Uani 1 1 d . . .
H11E H 0.9144 0.6229 -0.0138 0.058 Uiso 1 1 calc R . .
H11F H 0.7945 0.5616 -0.0915 0.058 Uiso 1 1 calc R . .
C12A C 0.8747(2) 0.59212(18) 0.58397(14) 0.0416(5) Uani 1 1 d . . .
H12A H 0.8772 0.6315 0.6449 0.050 Uiso 1 1 calc R . .
H12B H 0.9530 0.6157 0.5783 0.050 Uiso 1 1 calc R . .
C12C C -0.2320(2) 0.01660(19) -0.29606(17) 0.0441(6) Uani 1 1 d . . .
H12C H -0.3086 0.0234 -0.3033 0.053 Uiso 1 1 calc R . .
H12D H -0.2123 0.0076 -0.3514 0.053 Uiso 1 1 calc R . .
C12B C 0.9241(2) 0.50966(19) -0.11949(16) 0.0489(6) Uani 1 1 d . . .
H12E H 0.9634 0.5592 -0.1406 0.059 Uiso 1 1 calc R . .
H12F H 0.9827 0.4907 -0.0888 0.059 Uiso 1 1 calc R . .
O13B O 0.83944(14) 0.42129(13) -0.19239(11) 0.0445(4) Uani 1 1 d . . .
O13A O 0.79497(14) 0.60662(12) 0.52330(10) 0.0407(4) Uani 1 1 d . . .
O13C O -0.23364(14) -0.06817(13) -0.27528(11) 0.0435(4) Uani 1 1 d . . .
C14B C 0.8797(2) 0.36503(19) -0.25286(15) 0.0419(5) Uani 1 1 d . . .
C14A C 0.8249(2) 0.69829(17) 0.51865(15) 0.0376(5) Uani 1 1 d . . .
C14C C -0.30970(19) -0.16195(19) -0.33416(15) 0.0389(5) Uani 1 1 d . . .
C15C C -0.3844(2) -0.1813(2) -0.41264(16) 0.0442(6) Uani 1 1 d . . .
H15A H -0.3831 -0.1284 -0.4312 0.053 Uiso 1 1 calc R . .
C15A C 0.9069(2) 0.78646(18) 0.58338(15) 0.0425(5) Uani 1 1 d . . .
H15B H 0.9492 0.7862 0.6355 0.051 Uiso 1 1 calc R . .
C15B C 0.9933(2) 0.3872(2) -0.24867(19) 0.0538(7) Uani 1 1 d . . .
H15C H 1.0502 0.4458 -0.2014 0.065 Uiso 1 1 calc R . .
C16C C -0.4632(2) -0.2810(2) -0.46540(16) 0.0470(6) Uani 1 1 d . . .
H16A H -0.5148 -0.2947 -0.5198 0.056 Uiso 1 1 calc R . .
C16A C 0.9279(2) 0.87754(19) 0.57186(17) 0.0475(6) Uani 1 1 d . . .
H16B H 0.9841 0.9384 0.6170 0.057 Uiso 1 1 calc R . .
C16B C 1.0262(3) 0.3235(3) -0.3141(2) 0.0679(9) Uani 1 1 d . . .
H16C H 1.1055 0.3395 -0.3104 0.082 Uiso 1 1 calc R . .
C17C C -0.4667(2) -0.3577(2) -0.44006(16) 0.0463(6) Uani 1 1 d . . .
H17A H -0.5229 -0.4233 -0.4756 0.056 Uiso 1 1 calc R . .
C17A C 0.8698(2) 0.88011(19) 0.49823(18) 0.0489(6) Uani 1 1 d . . .
H17B H 0.8841 0.9426 0.4926 0.059 Uiso 1 1 calc R . .
C17B C 0.9462(3) 0.2391(3) -0.3827(2) 0.0640(8) Uani 1 1 d . . .
H17C H 0.9700 0.1959 -0.4255 0.077 Uiso 1 1 calc R . .
C18B C 0.8281(3) 0.2162(2) -0.38992(16) 0.0503(6) Uani 1 1 d . . .
C18A C 0.7869(2) 0.78915(19) 0.42895(17) 0.0457(6) Uani 1 1 d . . .
C18C C -0.3875(2) -0.34101(19) -0.36120(15) 0.0416(5) Uani 1 1 d . . .
C19C C -0.3841(2) -0.4187(2) -0.33398(16) 0.0474(6) Uani 1 1 d . . .
H19A H -0.4380 -0.4855 -0.3691 0.057 Uiso 1 1 calc R . .
C19B C 0.7413(3) 0.1315(2) -0.46301(19) 0.0627(8) Uani 1 1 d . . .
H19B H 0.7632 0.0893 -0.5080 0.075 Uiso 1 1 calc R . .
C19A C 0.7308(3) 0.7866(2) 0.3474(2) 0.0670(9) Uani 1 1 d . . .
H19C H 0.7453 0.8475 0.3393 0.080 Uiso 1 1 calc R . .
C20C C -0.3059(3) -0.4009(2) -0.25897(17) 0.0520(6) Uani 1 1 d . . .
H20A H -0.3058 -0.4549 -0.2421 0.062 Uiso 1 1 calc R . .
C20B C 0.6285(3) 0.1106(2) -0.46899(19) 0.0702(10) Uani 1 1 d . . .
H20B H 0.5721 0.0544 -0.5186 0.084 Uiso 1 1 calc R . .
C20A C 0.6565(3) 0.6978(3) 0.2810(2) 0.0813(11) Uani 1 1 d . . .
H20C H 0.6216 0.6971 0.2263 0.098 Uiso 1 1 calc R . .
C21C C -0.2252(2) -0.3028(2) -0.20620(16) 0.0486(6) Uani 1 1 d . . .
H21A H -0.1698 -0.2907 -0.1541 0.058 Uiso 1 1 calc R . .
C21B C 0.5931(3) 0.1712(2) -0.40252(19) 0.0614(8) Uani 1 1 d . . .
H21B H 0.5137 0.1546 -0.4065 0.074 Uiso 1 1 calc R . .
C21A C 0.6306(3) 0.6071(2) 0.2921(2) 0.0707(10) Uani 1 1 d . . .
H21C H 0.5768 0.5460 0.2457 0.085 Uiso 1 1 calc R . .
C22A C 0.6828(2) 0.60673(19) 0.36998(17) 0.0477(6) Uani 1 1 d . . .
H22A H 0.6648 0.5452 0.3773 0.057 Uiso 1 1 calc R . .
C22B C 0.6748(2) 0.2544(2) -0.33199(17) 0.0478(6) Uani 1 1 d . . .
H22B H 0.6511 0.2958 -0.2878 0.057 Uiso 1 1 calc R . .
C22C C -0.2261(2) -0.2251(2) -0.22960(15) 0.0413(5) Uani 1 1 d . . .
H22C H -0.1719 -0.1588 -0.1930 0.050 Uiso 1 1 calc R . .
C23A C 0.7636(2) 0.69765(18) 0.43965(15) 0.0388(5) Uani 1 1 d . . .
C23B C 0.7928(2) 0.27885(18) -0.32451(15) 0.0409(5) Uani 1 1 d . . .
C23C C -0.3065(2) -0.24139(18) -0.30750(15) 0.0380(5) Uani 1 1 d . . .

loop_
_atom_site_aniso_label
_atom_site_aniso_U_11
_atom_site_aniso_U_22
_atom_site_aniso_U_33
_atom_site_aniso_U_23
_atom_site_aniso_U_13
_atom_site_aniso_U_12
Fe1 0.02345(15) 0.02065(15) 0.02964(15) 0.01114(11) 0.00785(11) 0.00644(11)
Cl1 0.0288(3) 0.0263(3) 0.0424(3) 0.0158(2) 0.0090(2) 0.0027(2)
O1A 0.0263(7) 0.0225(7) 0.0312(7) 0.0108(6) 0.0097(6) 0.0066(6)
O1B 0.0277(7) 0.0251(7) 0.0303(7) 0.0132(6) 0.0111(6) 0.0096(6)
O1C 0.0222(7) 0.0228(7) 0.0408(8) 0.0146(6) 0.0085(6) 0.0064(6)
Fe2 0.02502(15) 0.02096(15) 0.02907(15) 0.01022(11) 0.00626(11) 0.00655(11)
Cl2 0.0336(3) 0.0287(3) 0.0456(3) 0.0135(2) 0.0081(2) 0.0138(2)
C2A 0.0285(11) 0.0265(11) 0.0388(11) 0.0112(9) 0.0141(9) 0.0067(9)
C2B 0.0338(11) 0.0332(11) 0.0330(10) 0.0151(9) 0.0156(9) 0.0134(9)
C2C 0.0229(10) 0.0299(11) 0.0484(12) 0.0187(10) 0.0094(9) 0.0087(9)
Fe3 0.02637(15) 0.02034(15) 0.02972(15) 0.01038(11) 0.00572(11) 0.00542(12)
Cl3 0.0451(3) 0.0296(3) 0.0320(3) 0.0130(2) 0.0040(2) 0.0094(2)
C3B 0.0319(11) 0.0300(11) 0.0354(11) 0.0149(9) 0.0121(9) 0.0092(9)
C3A 0.0335(11) 0.0281(11) 0.0355(11) 0.0119(9) 0.0147(9) 0.0069(9)
C3C 0.0240(10) 0.0255(11) 0.0508(13) 0.0135(10) 0.0032(9) 0.0073(9)
N4B 0.0310(9) 0.0216(9) 0.0318(9) 0.0108(7) 0.0069(7) 0.0052(7)
N4A 0.0262(9) 0.0243(9) 0.0305(9) 0.0096(7) 0.0065(7) 0.0065(7)
N4C 0.0263(9) 0.0229(9) 0.0377(9) 0.0116(7) 0.0038(7) 0.0065(7)
C5A 0.0331(11) 0.0245(10) 0.0302(10) 0.0075(8) 0.0063(8) 0.0107(9)
C5B 0.0360(12) 0.0260(11) 0.0344(11) 0.0159(9) 0.0036(9) 0.0034(9)
C5C 0.0284(11) 0.0336(12) 0.0409(12) 0.0137(10) 0.0100(9) 0.0117(9)
O6A 0.0289(7) 0.0245(7) 0.0284(7) 0.0090(6) 0.0078(6) 0.0111(6)
C6A 0.0337(11) 0.0264(11) 0.0309(10) 0.0055(8) 0.0086(9) 0.0132(9)
C6B 0.0367(12) 0.0283(11) 0.0309(10) 0.0147(9) 0.0078(9) 0.0045(9)
C6C 0.0283(11) 0.0342(12) 0.0356(11) 0.0153(9) 0.0120(9) 0.0093(9)
O7B 0.0325(8) 0.0240(7) 0.0288(7) 0.0123(6) 0.0070(6) 0.0037(6)
O7C 0.0237(7) 0.0240(7) 0.0304(7) 0.0111(6) 0.0074(5) 0.0063(6)
C8A 0.0308(11) 0.0343(12) 0.0353(11) 0.0156(9) 0.0063(9) 0.0104(9)
C8B 0.0336(12) 0.0243(11) 0.0364(11) 0.0093(9) 0.0074(9) 0.0028(9)
C8C 0.0346(12) 0.0253(11) 0.0440(12) 0.0147(9) 0.0028(9) 0.0082(9)
C9B 0.0373(12) 0.0245(11) 0.0452(12) 0.0121(9) 0.0075(10) 0.0059(9)
C9A 0.0408(13) 0.0350(12) 0.0360(11) 0.0167(10) 0.0054(10) 0.0103(10)
C9C 0.0424(13) 0.0260(11) 0.0456(13) 0.0099(10) 0.0028(10) 0.0120(10)
O10C 0.0339(8) 0.0329(8) 0.0425(8) 0.0105(7) 0.0062(7) 0.0159(7)
O10A 0.0485(10) 0.0310(8) 0.0300(8) 0.0124(6) 0.0062(7) 0.0082(7)
O10B 0.0392(9) 0.0331(9) 0.0455(9) 0.0227(7) 0.0120(7) 0.0053(7)
C11C 0.0410(13) 0.0442(14) 0.0545(14) 0.0240(12) 0.0149(11) 0.0242(11)
C11A 0.0523(15) 0.0413(14) 0.0280(11) 0.0138(10) 0.0074(10) 0.0151(11)
C11B 0.0645(17) 0.0290(12) 0.0433(13) 0.0169(10) 0.0146(12) 0.0029(12)
C12A 0.0457(14) 0.0402(13) 0.0305(11) 0.0126(10) 0.0042(10) 0.0102(11)
C12C 0.0344(13) 0.0497(15) 0.0545(14) 0.0267(12) 0.0100(11) 0.0197(11)
C12B 0.0467(15) 0.0407(14) 0.0428(13) 0.0172(11) 0.0098(11) -0.0063(11)
O13B 0.0380(9) 0.0421(10) 0.0411(9) 0.0114(7) 0.0090(7) 0.0054(7)
O13A 0.0365(9) 0.0358(9) 0.0437(9) 0.0181(7) 0.0049(7) 0.0067(7)
O13C 0.0371(9) 0.0423(10) 0.0458(9) 0.0208(8) 0.0059(7) 0.0073(7)
C14B 0.0465(14) 0.0433(14) 0.0399(12) 0.0239(11) 0.0137(10) 0.0131(11)
C14A 0.0357(12) 0.0335(12) 0.0422(12) 0.0143(10) 0.0147(10) 0.0102(10)
C14C 0.0291(11) 0.0478(14) 0.0382(12) 0.0159(10) 0.0126(9) 0.0122(10)
C15C 0.0359(13) 0.0561(16) 0.0430(13) 0.0220(12) 0.0144(10) 0.0163(12)
C15A 0.0439(14) 0.0385(13) 0.0377(12) 0.0114(10) 0.0118(10) 0.0099(11)
C15B 0.0449(15) 0.0642(18) 0.0574(16) 0.0314(14) 0.0192(12) 0.0166(13)
C16C 0.0372(13) 0.0604(17) 0.0376(13) 0.0138(12) 0.0090(10) 0.0187(12)
C16A 0.0480(15) 0.0327(13) 0.0463(14) 0.0060(11) 0.0150(11) 0.0044(11)
C16B 0.0599(19) 0.096(3) 0.070(2) 0.0449(19) 0.0326(16) 0.0392(19)
C17C 0.0409(14) 0.0472(15) 0.0385(12) 0.0053(11) 0.0126(10) 0.0136(12)
C17A 0.0545(16) 0.0310(13) 0.0620(16) 0.0175(12) 0.0246(13) 0.0144(12)
C17B 0.082(2) 0.075(2) 0.0576(17) 0.0346(16) 0.0336(16) 0.0451(19)
C18B 0.0733(19) 0.0460(15) 0.0412(13) 0.0252(12) 0.0197(13) 0.0250(14)
C18A 0.0474(15) 0.0367(13) 0.0536(14) 0.0185(11) 0.0143(12) 0.0169(11)
C18C 0.0382(13) 0.0439(14) 0.0362(12) 0.0089(10) 0.0169(10) 0.0113(11)
C19C 0.0529(16) 0.0405(14) 0.0422(13) 0.0090(11) 0.0185(11) 0.0145(12)
C19B 0.102(3) 0.0475(17) 0.0462(15) 0.0243(13) 0.0261(16) 0.0298(17)
C19A 0.083(2) 0.0450(17) 0.072(2) 0.0322(15) 0.0046(17) 0.0242(16)
C20C 0.0646(18) 0.0451(15) 0.0473(14) 0.0199(12) 0.0204(13) 0.0180(13)
C20B 0.095(3) 0.0440(17) 0.0464(16) 0.0158(13) 0.0017(16) 0.0038(17)
C20A 0.098(3) 0.060(2) 0.071(2) 0.0295(17) -0.0166(19) 0.0300(19)
C21C 0.0546(16) 0.0524(16) 0.0387(13) 0.0205(12) 0.0145(11) 0.0168(13)
C21B 0.0570(18) 0.0518(17) 0.0554(17) 0.0201(14) 0.0040(13) 0.0011(14)
C21A 0.075(2) 0.0447(17) 0.0677(19) 0.0185(14) -0.0185(16) 0.0167(15)
C22A 0.0433(14) 0.0350(13) 0.0555(15) 0.0172(11) 0.0014(11) 0.0109(11)
C22B 0.0495(15) 0.0428(14) 0.0441(13) 0.0172(11) 0.0107(11) 0.0095(12)
C22C 0.0365(13) 0.0456(14) 0.0372(12) 0.0157(10) 0.0114(10) 0.0095(11)
C23A 0.0367(12) 0.0348(12) 0.0455(13) 0.0166(10) 0.0127(10) 0.0134(10)
C23B 0.0516(15) 0.0377(13) 0.0405(12) 0.0243(10) 0.0148(11) 0.0157(11)
C23C 0.0328(12) 0.0440(14) 0.0367(11) 0.0151(10) 0.0161(9) 0.0115(10)

loop_
_atom_type_symbol
_atom_type_description
_atom_type_scat_dispersion_real
_atom_type_scat_dispersion_imag
_atom_type_scat_source
C C 0.0033 0.0016 'International Tables Vol C Tables 4.2.6.8 and 6.1.1.4'
H H 0.0000 0.0000 'International Tables Vol C Tables 4.2.6.8 and 6.1.1.4'
N N 0.0061 0.0033 'International Tables Vol C Tables 4.2.6.8 and 6.1.1.4'
O O 0.0106 0.0060 'International Tables Vol C Tables 4.2.6.8 and 6.1.1.4'
Fe Fe 0.3463 0.8444 'International Tables Vol C Tables 4.2.6.8 and 6.1.1.4'
Cl Cl 0.1484 0.1585 'International Tables Vol C Tables 4.2.6.8 and 6.1.1.4'

loop_
_geom_angle_atom_site_label_1
_geom_angle_atom_site_label_2
_geom_angle_atom_site_label_3
_geom_angle
_geom_angle_site_symmetry_1
_geom_angle_site_symmetry_3
_geom_angle_publ_flag
O1C Fe1 O1B 100.49(6) 2_655 . ?
O1C Fe1 O6A 167.89(6) 2_655 . ?
O1B Fe1 O6A 74.33(5) . . ?
O1C Fe1 O1A 74.57(6) 2_655 . ?
O1B Fe1 O1A 97.66(6) . . ?
O6A Fe1 O1A 95.05(6) . . ?
O1C Fe1 N4A 105.99(6) 2_655 . ?
O1B Fe1 N4A 151.17(6) . . ?
O6A Fe1 N4A 77.45(6) . . ?
O1A Fe1 N4A 78.91(6) . . ?
O1C Fe1 Cl1 91.31(4) 2_655 . ?
O1B Fe1 Cl1 98.80(4) . . ?
O6A Fe1 Cl1 100.24(4) . . ?
O1A Fe1 Cl1 160.02(4) . . ?
N4A Fe1 Cl1 91.86(5) . . ?
C2A O1A Fe3 127.39(12) . 2_655 ?
C2A O1A Fe1 113.55(12) . . ?
Fe3 O1A Fe1 105.42(6) 2_655 . ?
C2B O1B Fe1 127.11(12) . . ?
C2B O1B Fe2 114.28(12) . . ?
Fe1 O1B Fe2 104.65(6) . . ?
C2C O1C Fe1 133.59(12) . 2_655 ?
C2C O1C Fe3 121.23(12) . . ?
Fe1 O1C Fe3 105.15(6) 2_655 . ?
O6A Fe2 O7C 101.97(6) . . ?
O6A Fe2 O7B 167.42(6) . . ?
O7C Fe2 O7B 74.83(6) . . ?
O6A Fe2 O1B 74.70(6) . . ?
O7C Fe2 O1B 99.77(6) . . ?
O7B Fe2 O1B 93.70(6) . . ?
O6A Fe2 N4B 104.23(6) . . ?
O7C Fe2 N4B 152.32(6) . . ?
O7B Fe2 N4B 77.67(6) . . ?
O1B Fe2 N4B 78.86(6) . . ?
O6A Fe2 Cl2 92.60(4) . . ?
O7C Fe2 Cl2 96.77(4) . . ?
O7B Fe2 Cl2 99.83(4) . . ?
O1B Fe2 Cl2 160.90(4) . . ?
N4B Fe2 Cl2 90.86(5) . . ?
O1A C2A C3A 109.74(17) . . ?
O1B C2B C3B 110.22(17) . . ?
O1C C2C C3C 108.05(17) . . ?
O1A Fe3 O7B 100.34(6) 2_655 . ?
O1A Fe3 O7C 98.11(6) 2_655 . ?
O7B Fe3 O7C 74.86(6) . . ?
O1A Fe3 O1C 74.77(6) 2_655 . ?
O7B Fe3 O1C 168.02(6) . . ?
O7C Fe3 O1C 94.80(6) . . ?
O1A Fe3 N4C 151.05(6) 2_655 . ?
O7B Fe3 N4C 106.25(6) . . ?
O7C Fe3 N4C 78.35(6) . . ?
O1C Fe3 N4C 76.90(6) . . ?
O1A Fe3 Cl3 99.19(4) 2_655 . ?
O7B Fe3 Cl3 92.21(4) . . ?
O7C Fe3 Cl3 160.02(4) . . ?
O1C Fe3 Cl3 99.33(4) . . ?
N4C Fe3 Cl3 91.12(5) . . ?
N4B C3B C2B 112.14(17) . . ?
N4A C3A C2A 111.63(17) . . ?
N4C C3C C2C 110.03(17) . . ?
C5B N4B C8B 112.39(16) . . ?
C5B N4B C3B 111.88(17) . . ?
C8B N4B C3B 111.78(16) . . ?
C5B N4B Fe2 102.37(12) . . ?
C8B N4B Fe2 109.85(13) . . ?
C3B N4B Fe2 108.07(12) . . ?
C5A N4A C8A 111.48(16) . . ?
C5A N4A C3A 111.80(16) . . ?
C8A N4A C3A 110.22(16) . . ?
C5A N4A Fe1 103.39(12) . . ?
C8A N4A Fe1 111.24(13) . . ?
C3A N4A Fe1 108.51(12) . . ?
C3C N4C C5C 112.22(17) . . ?
C3C N4C C8C 111.61(16) . . ?
C5C N4C C8C 111.44(17) . . ?
C3C N4C Fe3 102.48(12) . . ?
C5C N4C Fe3 107.59(12) . . ?
C8C N4C Fe3 111.09(13) . . ?
N4A C5A C6A 109.14(16) . . ?
N4B C5B C6B 109.09(16) . . ?
N4C C5C C6C 112.20(17) . . ?
C6A O6A Fe2 133.46(12) . . ?
C6A O6A Fe1 120.41(12) . . ?
Fe2 O6A Fe1 105.87(6) . . ?
O6A C6A C5A 107.79(16) . . ?
O7B C6B C5B 107.71(17) . . ?
O7C C6C C5C 109.86(17) . . ?
C6B O7B Fe3 135.00(12) . . ?
C6B O7B Fe2 120.02(12) . . ?
Fe3 O7B Fe2 104.94(6) . . ?
C6C O7C Fe2 128.43(12) . . ?
C6C O7C Fe3 114.11(12) . . ?
Fe2 O7C Fe3 105.18(6) . . ?
N4A C8A C9A 116.34(19) . . ?
N4B C8B C9B 116.08(18) . . ?
N4C C8C C9C 115.96(19) . . ?
O10B C9B C8B 109.79(18) . . ?
O10A C9A C8A 108.46(18) . . ?
O10C C9C C8C 108.18(18) . . ?
C9C O10C C11C 113.90(18) . . ?
C9A O10A C11A 113.27(17) . . ?
C9B O10B C11B 112.01(19) . . ?
O10C C11C C12C 107.9(2) . . ?
O10A C11A C12A 107.67(19) . . ?
O10B C11B C12B 107.9(2) . . ?
O13A C12A C11A 108.16(19) . . ?
O13C C12C C11C 106.87(19) . . ?
O13B C12B C11B 107.6(2) . . ?
C14B O13B C12B 116.7(2) . . ?
C14A O13A C12A 117.86(18) . . ?
C14C O13C C12C 118.02(18) . . ?
O13B C14B C15B 124.5(2) . . ?
O13B C14B C23B 114.8(2) . . ?
C15B C14B C23B 120.7(2) . . ?
O13A C14A C15A 124.8(2) . . ?
O13A C14A C23A 114.6(2) . . ?
C15A C14A C23A 120.5(2) . . ?
O13C C14C C15C 124.7(2) . . ?
O13C C14C C23C 114.2(2) . . ?
C15C C14C C23C 121.1(2) . . ?
C14C C15C C16C 119.1(2) . . ?
C14A C15A C16A 119.5(2) . . ?
C14B C15B C16B 120.1(3) . . ?
C17C C16C C15C 121.4(2) . . ?
C17A C16A C15A 121.6(2) . . ?
C17B C16B C15B 121.1(3) . . ?
C16C C17C C18C 120.8(2) . . ?
C16A C17A C18A 120.0(2) . . ?
C16B C17B C18B 119.9(3) . . ?
C17B C18B C23B 120.1(3) . . ?
C17B C18B C19B 121.6(3) . . ?
C23B C18B C19B 118.3(3) . . ?
C23A C18A C19A 118.6(2) . . ?
C23A C18A C17A 119.3(2) . . ?
C19A C18A C17A 122.0(3) . . ?
C19C C18C C17C 123.0(2) . . ?
C19C C18C C23C 118.3(2) . . ?
C17C C18C C23C 118.7(2) . . ?
C20C C19C C18C 121.8(3) . . ?
C20B C19B C18B 120.9(3) . . ?
C20A C19A C18A 120.7(3) . . ?
C19C C20C C21C 120.1(3) . . ?
C19B C20B C21B 121.0(3) . . ?
C19A C20A C21A 120.9(3) . . ?
C22C C21C C20C 120.1(2) . . ?
C22B C21B C20B 119.4(3) . . ?
C22A C21A C20A 120.0(3) . . ?
C21A C22A C23A 120.4(3) . . ?
C21B C22B C23B 120.9(3) . . ?
C21C C22C C23C 121.1(2) . . ?
C18A C23A C22A 119.3(2) . . ?
C18A C23A C14A 119.0(2) . . ?
C22A C23A C14A 121.6(2) . . ?
C22B C23B C18B 119.5(2) . . ?
C22B C23B C14B 122.4(2) . . ?
C18B C23B C14B 118.1(2) . . ?
C22C C23C C14C 122.6(2) . . ?
C22C C23C C18C 118.7(2) . . ?
C14C C23C C18C 118.8(2) . . ?

loop_
_geom_bond_atom_site_label_1
_geom_bond_atom_site_label_2
_geom_bond_distance
_geom_bond_site_symmetry_2
_geom_bond_publ_flag
Fe1 O1C 1.9763(14) 2_655 ?
Fe1 O1B 1.9856(13) . ?
Fe1 O6A 2.0094(14) . ?
Fe1 O1A 2.0170(14) . ?
Fe1 N4A 2.2440(17) . ?
Fe1 Cl1 2.3251(6) . ?
O1A C2A 1.416(2) . ?
O1A Fe3 1.9680(14) 2_655 ?
O1B C2B 1.416(2) . ?
O1B Fe2 2.0171(14) . ?
O1C C2C 1.415(2) . ?
O1C Fe1 1.9763(14) 2_655 ?
O1C Fe3 2.0160(14) . ?
Fe2 O6A 1.9606(13) . ?
Fe2 O7C 1.9772(14) . ?
Fe2 O7B 2.0145(14) . ?
Fe2 N4B 2.2650(17) . ?
Fe2 Cl2 2.3468(6) . ?
C2A C3A 1.531(3) . ?
C2B C3B 1.527(3) . ?
C2C C3C 1.517(3) . ?
Fe3 O1A 1.9680(14) 2_655 ?
Fe3 O7B 1.9798(14) . ?
Fe3 O7C 2.0105(13) . ?
Fe3 N4C 2.2876(18) . ?
Fe3 Cl3 2.3240(6) . ?
C3B N4B 1.498(3) . ?
C3A N4A 1.500(3) . ?
C3C N4C 1.486(3) . ?
N4B C5B 1.485(3) . ?
N4B C8B 1.496(3) . ?
N4A C5A 1.486(3) . ?
N4A C8A 1.493(3) . ?
N4C C5C 1.492(3) . ?
N4C C8C 1.495(3) . ?
C5A C6A 1.517(3) . ?
C5B C6B 1.523(3) . ?
C5C C6C 1.529(3) . ?
O6A C6A 1.423(2) . ?
C6B O7B 1.416(2) . ?
C6C O7C 1.413(2) . ?
C8A C9A 1.519(3) . ?
C8B C9B 1.506(3) . ?
C8C C9C 1.512(3) . ?
C9B O10B 1.415(3) . ?
C9A O10A 1.413(3) . ?
C9C O10C 1.413(3) . ?
O10C C11C 1.411(3) . ?
O10A C11A 1.415(3) . ?
O10B C11B 1.426(3) . ?
C11C C12C 1.499(3) . ?
C11A C12A 1.489(3) . ?
C11B C12B 1.495(4) . ?
C12A O13A 1.423(3) . ?
C12C O13C 1.433(3) . ?
C12B O13B 1.439(3) . ?
O13B C14B 1.362(3) . ?
O13A C14A 1.364(3) . ?
O13C C14C 1.367(3) . ?
C14B C15B 1.365(4) . ?
C14B C23B 1.427(3) . ?
C14A C15A 1.375(3) . ?
C14A C23A 1.419(3) . ?
C14C C15C 1.373(3) . ?
C14C C23C 1.425(3) . ?
C15C C16C 1.412(4) . ?
C15A C16A 1.413(4) . ?
C15B C16B 1.406(4) . ?
C16C C17C 1.357(4) . ?
C16A C17A 1.350(4) . ?
C16B C17B 1.364(5) . ?
C17C C18C 1.418(3) . ?
C17A C18A 1.425(4) . ?
C17B C18B 1.409(4) . ?
C18B C23B 1.417(4) . ?
C18B C19B 1.427(4) . ?
C18A C23A 1.411(3) . ?
C18A C19A 1.420(4) . ?
C18C C19C 1.406(4) . ?
C18C C23C 1.422(3) . ?
C19C C20C 1.357(4) . ?
C19B C20B 1.350(5) . ?
C19A C20A 1.359(4) . ?
C20C C21C 1.405(4) . ?
C20B C21B 1.415(5) . ?
C20A C21A 1.401(4) . ?
C21C C22C 1.362(4) . ?
C21B C22B 1.377(4) . ?
C21A C22A 1.371(4) . ?
C22A C23A 1.419(3) . ?
C22B C23B 1.406(4) . ?
C22C C23C 1.415(3) . ?
